data_7042695
loop_
_publ_author_name
'Sietzen, Malte'
'Batke, Sonja'
'Antoni, Patrick W.'
'Wadepohl, Hubert'
'Ballmann, Joachim'

_publ_section_title
;
 Benzylene-linked [PNP] scaffolds and their cyclometalated zirconium and
 hafnium complexes
;
_journal_name_full 'Dalton Trans.'
_journal_paper_doi 10.1039/C7DT00413C
_journal_year 2017
_chemical_formula_sum 'C41.75 H41 Cl3 N P2 Zr'
_chemical_formula_weight 816.26
_chemical_properties_physical 'air-sensitive, moisture-sensitive'
_space_group_crystal_system triclinic
_space_group_IT_number 2
_space_group_name_Hall '-P 1'
_space_group_name_H-M_alt 'P -1'
_symmetry_cell_setting triclinic
_symmetry_space_group_name_Hall '-P 1'
_symmetry_space_group_name_H-M 'P -1'
_atom_sites_solution_hydrogens geom
_atom_sites_solution_primary iterative
_atom_sites_solution_secondary difmap
_audit_block_code ba_sb64
_audit_creation_date 2016-05-24
_audit_creation_method
;
Olex2 1.2
(compiled Mar  2 2017 14:00:58 for OlexSys, GUI svn.r5324)
;
_audit_update_record
;
2017-03-17 deposited with the CCDC.
2017-04-05 downloaded from the CCDC.
;
_cell_angle_alpha 80.0131(11)
_cell_angle_beta 88.4840(10)
_cell_angle_gamma 72.8933(10)
_cell_formula_units_Z 4
_cell_length_a 11.44486(13)
_cell_length_b 17.6843(2)
_cell_length_c 19.9828(3)
_cell_measurement_reflns_used 111747
_cell_measurement_temperature 120(1)
_cell_measurement_theta_max 70.5070
_cell_measurement_theta_min 3.7360
_cell_volume 3805.61(9)
_computing_cell_refinement 'CrysAlisPro 1.171.38.43 (Rigaku OD, 2015)'
_computing_data_collection 'CrysAlisPro 1.171.38.43 (Rigaku OD, 2015)'
_computing_data_reduction 'CrysAlisPro 1.171.38.43 (Rigaku OD, 2015)'
_computing_molecular_graphics 'Olex2 (Dolomanov et al., 2009)'
_computing_publication_material 'encif (Wadepohl, 2009-17); encifer 1.5.2 (CCDC, 2016)'
_computing_structure_refinement 'ShelXL (Sheldrick, 2015)'
_computing_structure_solution 'SUPERFLIP (Palatinus, 2007-2009)'
_diffrn_ambient_environment 'perfluoro polyether oil / N~2~'
_diffrn_ambient_temperature 120(1)
_diffrn_detector 'CCD plate'
_diffrn_detector_area_resol_mean 7.9621
_diffrn_detector_type Eos
_diffrn_measured_fraction_theta_full 1.000
_diffrn_measured_fraction_theta_max 0.992
_diffrn_measurement_details
;
List of Runs (angles in degrees, time in seconds):

  # Type    Start    End  Width  t~exp~   \w     \q     \k     \f   Frames
#--------------------------------------------------------------------------
  1  \w    -72.00  26.00   1.00    1.00    --    0.00 -38.00 -60.00   98
  2  \w    -72.00  26.00   1.00    1.00    --    0.00 -38.00-150.00   98
  3  \w    -21.00  69.00   1.00    1.00    --    0.00  57.00 -90.00   90
  4  \w    -69.00  21.00   1.00    1.00    --    0.00 -57.00 120.00   90
  5  \w    -37.00  11.00   1.00    1.00    --   10.00 109.00 -14.08   48
  6  \w    -43.00  -1.00   1.00    1.00    --   14.00 124.00  30.85   42
  7  \w    -21.00  11.00   1.00    1.00    --   26.00 109.00 150.31   32
  8  \w    -21.00   6.00   1.00    4.00    --   30.00 115.00 -89.57   27
  9  \w     -9.00  18.00   1.00    4.00    --   34.00 101.00 103.10   27
 10  \w    -10.00  17.00   1.00    4.00    --   34.00 103.00  -1.18   27
 11  \w      5.00  32.00   1.00    4.00    --   42.00  90.00 -92.04   27
 12  \w      6.00  33.00   1.00    4.00    --   42.00  88.00  65.56   27
 13  \w     15.00  47.00   1.00    4.00    --   46.00  79.00-155.91   32
 14  \w     13.00  45.00   1.00    4.00    --   46.00  82.00  42.99   32
 15  \w     13.00  40.00   1.00    4.00    --   46.00  83.00 -44.93   27
 16  \w     13.00  45.00   1.00    4.00    --   46.00  82.00 115.72   32
 17  \w     13.00  40.00   1.00    4.00    --   46.00  83.00  86.22   27
 18  \w     13.00  45.00   1.00    4.00    --   46.00  82.00-110.75   32
 19  \w     13.00  45.00   1.00    4.00    --   46.00  82.00 -88.29   32
 20  \w     13.00  45.00   1.00    4.00    --   46.00  82.00 164.97   32
 21  \w     18.00  46.00   1.00    4.00    --   50.00  81.00  -5.69   28
 22  \w     19.00  49.00   1.00    4.00    --   50.00  78.00-146.91   30
 23  \w     18.00  46.00   1.00    4.00    --   50.00  80.00 173.78   28
 24  \w     19.00  49.00   1.00    4.00    --   50.00  78.00 -51.45   30
 25  \w     18.00  46.00   1.00    4.00    --   50.00  81.00 -94.71   28
 26  \w     18.00  46.00   1.00    4.00    --   50.00  80.00-149.72   28
 27  \w     24.00 124.00   1.00    4.00    --   54.00  77.00  23.31  100
 28  \w      1.00  96.00   1.00    4.00    --   54.00 -99.00 150.00   95
 29  \w    -15.00  75.00   1.00    4.00    --   54.00 -57.00 -90.00   90
 30  \w     23.00  49.00   1.00    4.00    --   54.00  78.00-120.28   26
 31  \w    -15.00  75.00   1.00    4.00    --   54.00 -57.00-180.00   90
 32  \w     25.00 124.00   1.00    4.00    --   54.00  75.00 143.51   99
 33  \w     27.00 123.00   1.00    4.00    --   54.00  72.00  87.46   96
 34  \w     24.00 124.00   1.00    4.00    --   54.00  77.00 120.00  100
 35  \w     23.00 111.00   1.00    4.00    --   54.00-125.00  90.00   88
 36  \w     24.00 124.00   1.00    4.00    --   54.00  77.00  90.00  100
 37  \w     24.00 124.00   1.00    4.00    --   54.00  77.00 150.00  100
 38  \w     24.00 124.00   1.00    4.00    --   54.00  77.00 -90.00  100
 39  \w     23.00  49.00   1.00    4.00    --   54.00  78.00-178.76   26
 40  \w     24.00 124.00   1.00    4.00    --   54.00  77.00   0.00  100
 41  \w     29.00 128.00   1.00    4.00    --   58.00  76.00  37.06   99
 42  \w     29.00 128.00   1.00    4.00    --   58.00  76.00-122.19   99
 43  \w     30.00 128.00   1.00    4.00    --   58.00  74.00 -16.03   98
 44  \w     29.00 128.00   1.00    4.00    --   58.00  76.00 157.58   99
 45  \w     28.00 128.00   1.00    4.00    --   58.00  77.00  56.34  100
 46  \w     29.00 128.00   1.00    4.00    --   58.00  75.00-178.21   99
 47  \w     30.00 128.00   1.00    4.00    --   58.00  74.00-102.32   98
 48  \w     28.00 128.00   1.00    4.00    --   58.00  77.00 -77.28  100
 49  \w     29.00 128.00   1.00    4.00    --   58.00  75.00 -44.64   99
 50  \w     28.00 128.00   1.00    4.00    --   58.00  77.00  10.69  100
 51  \w     29.00 128.00   1.00    4.00    --   58.00  76.00-152.76   99
 52  \w     28.00 128.00   1.00    4.00    --   58.00  77.00 -60.32  100
 53  \w     34.00 131.00   1.00    4.00    --   62.00  73.00  85.64   97
 54  \w     33.00 132.00   1.00    4.00    --   62.00  75.00  93.39   99
 55  \w     34.00 132.00   1.00    4.00    --   62.00  74.00 -79.18   98
 56  \w     32.00 132.00   1.00    4.00    --   62.00  77.00 179.50  100
 57  \w     33.00 132.00   1.00    4.00    --   62.00  76.00   3.34   99
 58  \w     34.00 132.00   1.00    4.00    --   62.00  74.00 -49.00   98
 59  \w     33.00 132.00   1.00    4.00    --   62.00  76.00 123.54   99
 60  \w     39.00 135.00   1.00    4.00    --   66.00  72.00 -70.13   96
 61  \w     36.00 136.00   1.00    4.00    --   66.00  77.00 126.57  100
 62  \w     40.00 135.00   1.00    4.00    --   66.00  70.00  61.92   95
 63  \w     39.00 135.00   1.00    4.00    --   66.00  71.00 160.87   96
 64  \w     36.00 136.00   1.00    4.00    --   66.00  77.00-126.61  100
 65  \w     47.00 138.00   1.00    4.00    --   70.00  65.00 -29.88   91
 66  \w     46.00 138.00   1.00    4.00    --   70.00  67.00  89.68   92
 67  \w     43.00 139.00   1.00    4.00    --   70.00  71.00-141.14   96
 68  \w     40.00 140.00   1.00    4.00    --   70.00  77.00  28.11  100
 69  \w     44.00 144.00   1.00    4.00    --   74.00  77.00 -21.01  100
 70  \w     45.00 144.00   1.00    4.00    --   74.00  75.00 -96.59   99
 71  \w     47.00 143.00   1.00    4.00    --   74.00  72.00 -78.60   96
 72  \w     50.00 142.00   1.00    4.00    --   74.00  68.00-159.62   92
 73  \w     52.00 144.00   1.00    4.00    --   74.00  50.00  49.59   92
 74  \w     50.00 142.00   1.00    4.00    --   74.00  68.00 141.44   92
 75  \w     49.00 148.00   1.00    4.00    --   78.00  76.00  48.65   99
 76  \w     53.00 146.00   1.00    4.00    --   78.00  69.00-172.71   93
 77  \w     56.00 148.00   1.00    4.00    --   78.00  49.00 -78.07   92
 78  \w     55.00 146.00   1.00    4.00    --   78.00  66.00  -3.28   91
 79  \w     52.00 152.00   1.00    8.00    --   82.00  77.00  99.37  100
 80  \w     55.00 151.00   1.00    8.00    --   82.00  72.00 153.47   96
 81  \w     53.00 152.00   1.00    8.00    --   82.00  76.00  74.51   99
 82  \w     53.00 152.00   1.00    8.00    --   82.00  75.00 -67.00   99
 83  \w     58.00 156.00   1.00    8.00    --   86.00  74.00  68.50   98
 84  \w     65.00 154.00   1.00    8.00    --   86.00  60.00 108.12   89
 85  \w     64.00 154.00   1.00    8.00    --   86.00  61.00  45.84   90
 86  \w     56.00 156.00   1.00    8.00    --   86.00  77.00 140.45  100
 87  \w     62.00 154.00   1.00    8.00    --   86.00  67.00-124.16   92
 88  \w     63.00 159.00   1.00    8.00    --   90.00  71.00 -22.41   96
 89  \w     69.00 159.00   1.00    8.00    --   90.00  55.00 -22.27   90
 90  \w     62.00 160.00   1.00    8.00    --   90.00  74.00 -17.10   98
 91  \w     69.00 162.00   1.00    8.00    --   94.00  69.00 132.69   93
 92  \w     64.00 164.00   1.00    8.00    --   94.00  77.00  27.36  100
 93  \w     65.00 164.00   1.00    8.00    --   94.00  75.00-178.65   99
 94  \w     71.00 167.00   1.00    8.00    --   98.00  72.00 135.68   96
 95  \w     75.00 169.00   1.00    8.00    --   98.00  46.00 126.78   94
 96  \w     75.00 166.00   1.00    8.00    --   98.00  65.00 -52.84   91
 97  \w     81.00 172.00   1.00    8.00    --  102.00  53.00 101.91   91
 98  \w     75.00 171.00   1.00    8.00    --  102.00  72.00   3.67   96
 99  \w     85.00 176.00   1.00    8.00    --  106.00  53.00-109.96   91
100  \w     78.00 178.00   1.00    8.00    --  108.00  77.00 -30.00  100
101  \w     78.00 178.00   1.00    8.00    --  108.00  77.00  30.00  100
102  \w     78.00 178.00   1.00    8.00    --  108.00  77.00  90.00  100
103  \w     78.00 178.00   1.00    8.00    --  108.00  77.00 -60.00  100
104  \w     78.00 178.00   1.00    8.00    --  108.00  77.00-180.00  100
105  \w     78.00 178.00   1.00    8.00    --  108.00  77.00 -90.00  100
106  \w     78.00 178.00   1.00    8.00    --  108.00  77.00-150.00  100
107  \w     78.00 178.00   1.00    8.00    --  108.00  77.00 120.00  100
108  \w     78.00 178.00   1.00    8.00    --  108.00  77.00-120.00  100
109  \w     36.00 116.00   1.00    8.00    --  108.00-111.00-180.00   80
110  \w     78.00 178.00   1.00    8.00    --  108.00  77.00 150.00  100
111  \w     36.00 116.00   1.00    8.00    --  108.00-111.00   0.00   80
112  \w     85.00 175.00   1.00    8.00    --  108.00  64.00 -30.00   90
113  \w     78.00 178.00   1.00    8.00    --  108.00  77.00  60.00  100
114  \w    100.00 178.00   1.00    8.00    --  108.00 111.00 150.00   78
115  \w     41.00 131.00   1.00    8.00    --  108.00 -64.00  60.00   90
116  \w     36.00 146.00   1.00    8.00    --  108.00 -92.00-150.00  110
117  \w     36.00 116.00   1.00    8.00    --  108.00-111.00  90.00   80
118  \w     83.00 178.00   1.00    8.00    --  108.00  41.00 -61.88   95
119  \w     78.00 178.00   1.00    8.00    --  108.00  77.00  19.15  100
120  \w     82.00 178.00   1.00    8.00    --  108.00  38.00  90.00   96
121  \w     82.00 178.00   1.00    8.00    --  108.00  38.00 -90.00   96
122  \w     85.00 175.00   1.00    8.00    --  108.00  64.00 120.00   90
123  \w     85.00 175.00   1.00    8.00    --  108.00  64.00 -60.00   90
124  \w     85.00 175.00   1.00    8.00    --  108.00  64.00-150.00   90
125  \w     85.00 175.00   1.00    8.00    --  108.00  64.00-180.00   90
126  \w     85.00 175.00   1.00    8.00    --  108.00  64.00  90.00   90
127  \w     85.00 175.00   1.00    8.00    --  108.00  64.00 -90.00   90
128  \w     82.00 178.00   1.00    8.00    --  108.00  38.00-120.00   96
129  \w     85.00 175.00   1.00    8.00    --  108.00  64.00 150.00   90
130  \w     78.00 178.00   1.00    8.00    --  108.00  77.00   0.00  100
131  \w     85.00 175.00   1.00    8.00    --  108.00  64.00-120.00   90
132  \w     38.00 138.00   1.00    8.00    --  108.00 -77.00-120.00  100
133  \f    120.00 240.00   1.00    1.00   0.00   0.00 -60.00    --   120
134  \f      0.00 120.00   1.00    1.00   0.00   0.00  60.00    --   120
135  \f    240.00 360.00   1.00    1.00   0.00   0.00 -40.00    --   120
136  \f    120.00 240.00   1.00    1.00   0.00   0.00  60.00    --   120
137  \f      0.00 120.00   1.00    1.00   0.00   0.00 -60.00    --   120
138  \f    120.00 240.00   1.00    1.00   0.00   0.00  40.00    --   120
139  \f      0.00 120.00   1.00    1.00   0.00   0.00  40.00    --   120
140  \f      0.00 120.00   1.00    1.00   0.00   0.00 -40.00    --   120
141  \f    120.00 240.00   1.00    1.00   0.00   0.00 -40.00    --   120
142  \f    120.00 240.00   1.00    4.00  54.00  54.00 -40.00    --   120
143  \f      0.00 120.00   1.00    4.00  54.00  54.00  60.00    --   120
144  \f      0.00 120.00   1.00    4.00  54.00  54.00 -60.00    --   120
145  \f      0.00 120.00   1.00    4.00  54.00  54.00  40.00    --   120
146  \f    120.00 240.00   1.00    4.00  54.00  54.00  40.00    --   120
147  \f      0.00 120.00   1.00    4.00  54.00  54.00 -40.00    --   120
148  \f    240.00 355.00   1.00    4.00  54.00  54.00 -40.00    --   115
149  \f    120.00 240.00   1.00    4.00  54.00  54.00  60.00    --   120
150  \f    120.00 240.00   1.00    4.00  54.00  54.00 -60.00    --   120
151  \f      0.00 270.00   1.00    0.50   0.00   0.00   0.00    --   270
;
_diffrn_measurement_device 'four-circle diffractometer'
_diffrn_measurement_device_type 'Agilent SuperNova, Dual, Cu at zero, Eos'
_diffrn_measurement_method '\w and \f scans'
_diffrn_measurement_specimen_support 'polyimid foil'
_diffrn_orient_matrix_type 'CrysAlisPro convention (1999,Acta A55,543-557)'
_diffrn_orient_matrix_UB_11 0.0521505000
_diffrn_orient_matrix_UB_12 -0.0632522000
_diffrn_orient_matrix_UB_13 -0.0456826000
_diffrn_orient_matrix_UB_21 0.0945141000
_diffrn_orient_matrix_UB_22 0.0436883000
_diffrn_orient_matrix_UB_23 -0.0269369000
_diffrn_orient_matrix_UB_31 0.0905335000
_diffrn_orient_matrix_UB_32 -0.0515339000
_diffrn_orient_matrix_UB_33 0.0576152000
_diffrn_radiation_monochromator mirror
_diffrn_radiation_probe x-ray
_diffrn_radiation_type 'Cu K\a'
_diffrn_radiation_wavelength 1.54184
_diffrn_reflns_av_R_equivalents 0.0374
_diffrn_reflns_av_unetI/netI 0.0150
_diffrn_reflns_Laue_measured_fraction_full 1.000
_diffrn_reflns_Laue_measured_fraction_max 0.992
_diffrn_reflns_limit_h_max 14
_diffrn_reflns_limit_h_min -14
_diffrn_reflns_limit_k_max 21
_diffrn_reflns_limit_k_min -21
_diffrn_reflns_limit_l_max 24
_diffrn_reflns_limit_l_min -24
_diffrn_reflns_number 219388
_diffrn_reflns_point_group_measured_fraction_full 1.000
_diffrn_reflns_point_group_measured_fraction_max 0.992
_diffrn_reflns_theta_full 67.684
_diffrn_reflns_theta_max 70.780
_diffrn_reflns_theta_min 3.764
_diffrn_source 'microfocus X-Ray tube'
_diffrn_source_type 'Agilent SuperNova (Cu) X-ray Source'
_exptl_absorpt_coefficient_mu 5.332
_exptl_absorpt_correction_T_max 0.798
_exptl_absorpt_correction_T_min 0.560
_exptl_absorpt_correction_type gaussian
_exptl_absorpt_process_details
;
CrysAlisPro 1.171.38.43 (Rigaku Oxford Diffraction, 2015)
Numerical absorption correction based on gaussian integration over
 a multifaceted crystal model (Busing & Levy, 1957).
Empirical absorption correction using spherical harmonics,
 implemented in SCALE3 ABSPACK scaling algorithm.
;
_exptl_crystal_colour yellow
_exptl_crystal_colour_primary yellow
_exptl_crystal_density_diffrn 1.425
_exptl_crystal_description irregular
_exptl_crystal_F_000 1678
_exptl_crystal_size_max 0.174
_exptl_crystal_size_mid 0.105
_exptl_crystal_size_min 0.049
_refine_diff_density_max 0.745
_refine_diff_density_min -0.645
_refine_diff_density_rms 0.048
_refine_ls_extinction_method none
_refine_ls_goodness_of_fit_ref 1.053
_refine_ls_hydrogen_treatment constr
_refine_ls_matrix_type full
_refine_ls_number_parameters 811
_refine_ls_number_reflns 14522
_refine_ls_number_restraints 0
_refine_ls_restrained_S_all 1.053
_refine_ls_R_factor_all 0.0272
_refine_ls_R_factor_gt 0.0251
_refine_ls_shift/su_max 0.002
_refine_ls_shift/su_mean 0.000
_refine_ls_structure_factor_coef Fsqd
_refine_ls_weighting_details 'w=1/[\s^2^(Fo^2^)+(0.0253P)^2^+3.0191P] where P=(Fo^2^+2Fc^2^)/3'
_refine_ls_weighting_scheme calc
_refine_ls_wR_factor_gt 0.0601
_refine_ls_wR_factor_ref 0.0611
_reflns_Friedel_coverage 0.000
_reflns_number_gt 13711
_reflns_number_total 14522
_reflns_threshold_expression 'I > 2\s(I)'
_cod_data_source_file c7dt00413c2.cif
_cod_data_source_block ba_sb64_sq
_cod_original_cell_volume 3805.61(8)
_cod_database_code 7042695
_audit_block_refno 2723
_chemical_oxdiff_formula 'C41.75 H41 Cl3 N1 P2 Zr1'
_chemical_oxdiff_usercomment 'sb_dh36_2, irregular, yellow'
_shelx_space_group_comment
;
The symmetry employed for this shelxl refinement is uniquely defined
by the following loop, which should always be used as a source of
symmetry information in preference to the above space-group names.
They are only intended as comments.
;
_shelx_estimated_absorpt_t_max 0.618
_shelx_estimated_absorpt_t_min 0.618
_reflns_odcompleteness_completeness 99.97
_reflns_odcompleteness_iscentric 1
_reflns_odcompleteness_theta 66.97
_shelxl_version_number 2016/6
_olex2_refinement_description
;
1. Fixed Uiso
 At 1.2 times of:
  All C(H) groups, All C(H,H) groups
2.a Secondary CH2 refined with riding coordinates:
 C1(H1A,H1B), C20(H20A,H20B), C51(H51A,H51B), C70(H70A,H70B)
2.b Aromatic/amide H refined with riding coordinates:
 C4(H4), C5(H5), C6(H6), C7(H7), C9(H9), C10(H10), C11(H11), C12(H12),
 C13(H13), C15(H15), C16(H16), C17(H17), C18(H18), C19(H19), C23(H23), C24(H24),
  C25(H25), C26(H26), C28(H28), C29(H29), C30(H30), C31(H31), C32(H32),
 C34(H34), C35(H35), C36(H36), C37(H37), C38(H38), C54(H54), C55(H55), C56(H56),
  C57(H57), C59(H59), C60(H60), C61(H61), C62(H62), C63(H63), C65(H65),
 C66(H66), C67(H67), C68(H68), C69(H69), C73(H73), C74(H74), C75(H75), C76(H76),
  C78(H78), C79(H79), C80(H80), C81(H81), C82(H82), C84(H84), C85(H85),
 C86(H86), C87(H87), C88(H88)
;
_audit_block_usercomment 'sb_dh36_2, irregular, yellow'
_olex2_submission_special_instructions 'No special instructions were received'
_oxdiff_exptl_absorpt_empirical_details
;
Empirical correction (ABSPACK) includes:
- Absorption correction using spherical harmonics
- Frame scaling
;
_oxdiff_exptl_absorpt_empirical_full_max 1.194
_oxdiff_exptl_absorpt_empirical_full_min 0.829
_cell_oxdiff_length_a 11.44486(13)
_cell_oxdiff_length_b 17.6843(2)
_cell_oxdiff_length_c 19.9828(3)
_cell_oxdiff_angle_alpha 80.0131(11)
_cell_oxdiff_angle_beta 88.4840(10)
_cell_oxdiff_angle_gamma 72.8933(10)
_cell_oxdiff_volume 3805.61(8)
_cell_oxdiff_measurement_reflns_used 111747

loop_
_symmetry_equiv_pos_as_xyz
'x, y, z'
'-x, -y, -z'

loop_
_atom_site_label
_atom_site_type_symbol
_atom_site_fract_x
_atom_site_fract_y
_atom_site_fract_z
_atom_site_U_iso_or_equiv
_atom_site_adp_type
_atom_site_occupancy
_atom_site_site_symmetry_order
_atom_site_calc_flag
_atom_site_refinement_flags_posn
Zr1 Zr 0.87043(2) 0.49915(2) 0.26771(2) 0.02193(4) Uani 1 1 d .
Cl1 Cl 1.02663(4) 0.52229(3) 0.33632(2) 0.02608(9) Uani 1 1 d .
Cl2 Cl 0.82333(4) 0.63321(3) 0.20026(2) 0.02980(10) Uani 1 1 d .
Cl3 Cl 1.02935(4) 0.42592(3) 0.19745(2) 0.03401(11) Uani 1 1 d .
P1 P 0.72773(4) 0.48001(3) 0.16224(2) 0.02425(10) Uani 1 1 d .
P2 P 0.92044(4) 0.34820(3) 0.35577(2) 0.02414(10) Uani 1 1 d .
N1 N 0.70131(14) 0.50542(9) 0.31263(8) 0.0247(3) Uani 1 1 d .
C1 C 0.57307(17) 0.53606(12) 0.18209(10) 0.0274(4) Uani 1 1 d .
H1A H 0.571608 0.591553 0.185345 0.033 Uiso 1 1 calc R
H1B H 0.516491 0.539217 0.144383 0.033 Uiso 1 1 calc R
C2 C 0.52809(17) 0.49879(11) 0.24752(10) 0.0264(4) Uani 1 1 d .
C3 C 0.58574(16) 0.49194(11) 0.31049(10) 0.0249(4) Uani 1 1 d .
C4 C 0.52480(18) 0.47330(12) 0.36999(11) 0.0302(4) Uani 1 1 d .
H4 H 0.559524 0.472091 0.412961 0.036 Uiso 1 1 calc R
C5 C 0.41382(18) 0.45655(12) 0.36667(12) 0.0349(5) Uani 1 1 d .
H5 H 0.373005 0.444657 0.407381 0.042 Uiso 1 1 calc R
C6 C 0.36261(18) 0.45705(13) 0.30490(12) 0.0361(5) Uani 1 1 d .
H6 H 0.289254 0.442642 0.302897 0.043 Uiso 1 1 calc R
C7 C 0.41947(18) 0.47882(12) 0.24585(11) 0.0317(4) Uani 1 1 d .
H7 H 0.383538 0.480173 0.203175 0.038 Uiso 1 1 calc R
C8 C 0.71742(18) 0.38444(11) 0.14409(10) 0.0269(4) Uani 1 1 d .
C9 C 0.82174(19) 0.31835(12) 0.15148(10) 0.0306(4) Uani 1 1 d .
H9 H 0.895042 0.321785 0.170236 0.037 Uiso 1 1 calc R
C10 C 0.8189(2) 0.24764(12) 0.13156(11) 0.0347(5) Uani 1 1 d .
H10 H 0.890799 0.203147 0.136072 0.042 Uiso 1 1 calc R
C11 C 0.7131(2) 0.24127(13) 0.10534(11) 0.0382(5) Uani 1 1 d .
H11 H 0.711329 0.192365 0.092464 0.046 Uiso 1 1 calc R
C12 C 0.6097(2) 0.30639(15) 0.09786(13) 0.0464(6) Uani 1 1 d .
H12 H 0.536524 0.302326 0.079417 0.056 Uiso 1 1 calc R
C13 C 0.6112(2) 0.37766(14) 0.11696(13) 0.0403(5) Uani 1 1 d .
H13 H 0.539316 0.422160 0.111482 0.048 Uiso 1 1 calc R
C14 C 0.74952(18) 0.53013(12) 0.07690(10) 0.0278(4) Uani 1 1 d .
C15 C 0.8362(2) 0.48910(13) 0.03588(11) 0.0343(5) Uani 1 1 d .
H15 H 0.884450 0.435678 0.052625 0.041 Uiso 1 1 calc R
C16 C 0.8530(2) 0.52546(13) -0.02932(11) 0.0392(5) Uani 1 1 d .
H16 H 0.912359 0.496792 -0.057147 0.047 Uiso 1 1 calc R
C17 C 0.7837(2) 0.60345(14) -0.05415(11) 0.0392(5) Uani 1 1 d .
H17 H 0.794169 0.627973 -0.099200 0.047 Uiso 1 1 calc R
C18 C 0.6997(2) 0.64512(14) -0.01324(11) 0.0385(5) Uani 1 1 d .
H18 H 0.653446 0.699100 -0.029700 0.046 Uiso 1 1 calc R
C19 C 0.6820(2) 0.60876(13) 0.05205(11) 0.0350(5) Uani 1 1 d .
H19 H 0.623297 0.637903 0.079889 0.042 Uiso 1 1 calc R
C20 C 0.81465(18) 0.37526(11) 0.42485(10) 0.0279(4) Uani 1 1 d .
H20A H 0.735357 0.366668 0.415628 0.033 Uiso 1 1 calc R
H20B H 0.849130 0.340762 0.468476 0.033 Uiso 1 1 calc R
C21 C 0.79564(16) 0.46195(11) 0.42951(10) 0.0249(4) Uani 1 1 d .
C22 C 0.73847(16) 0.52317(11) 0.37534(9) 0.0237(4) Uani 1 1 d .
C23 C 0.72331(17) 0.60338(12) 0.37944(10) 0.0288(4) Uani 1 1 d .
H23 H 0.683591 0.644536 0.343132 0.035 Uiso 1 1 calc R
C24 C 0.7659(2) 0.62332(13) 0.43620(11) 0.0344(5) Uani 1 1 d .
H24 H 0.755414 0.678047 0.438804 0.041 Uiso 1 1 calc R
C25 C 0.82371(19) 0.56344(13) 0.48909(11) 0.0344(5) Uani 1 1 d .
H25 H 0.853812 0.577047 0.527797 0.041 Uiso 1 1 calc R
C26 C 0.83788(18) 0.48340(13) 0.48574(10) 0.0303(4) Uani 1 1 d .
H26 H 0.877095 0.442763 0.522516 0.036 Uiso 1 1 calc R
C27 C 0.87978(18) 0.26534(11) 0.32931(10) 0.0266(4) Uani 1 1 d .
C28 C 0.9684(2) 0.19482(12) 0.32047(11) 0.0352(5) Uani 1 1 d .
H28 H 1.052290 0.188710 0.328956 0.042 Uiso 1 1 calc R
C29 C 0.9343(2) 0.13329(13) 0.29921(13) 0.0445(6) Uani 1 1 d .
H29 H 0.995020 0.085310 0.293049 0.053 Uiso 1 1 calc R
C30 C 0.8131(2) 0.14173(14) 0.28711(12) 0.0447(6) Uani 1 1 d .
H30 H 0.790096 0.099105 0.273538 0.054 Uiso 1 1 calc R
C31 C 0.7244(2) 0.21213(14) 0.29463(11) 0.0390(5) Uani 1 1 d .
H31 H 0.640808 0.217976 0.285737 0.047 Uiso 1 1 calc R
C32 C 0.75754(19) 0.27401(13) 0.31509(10) 0.0316(4) Uani 1 1 d .
H32 H 0.696646 0.322614 0.319452 0.038 Uiso 1 1 calc R
C33 C 1.06995(18) 0.29992(12) 0.39711(11) 0.0300(4) Uani 1 1 d .
C34 C 1.0845(2) 0.24631(14) 0.45811(12) 0.0414(5) Uani 1 1 d .
H34 H 1.014831 0.235742 0.480007 0.050 Uiso 1 1 calc R
C35 C 1.1996(2) 0.20825(16) 0.48715(13) 0.0491(6) Uani 1 1 d .
H35 H 1.208737 0.171598 0.528834 0.059 Uiso 1 1 calc R
C36 C 1.3013(2) 0.22317(16) 0.45597(14) 0.0505(6) Uani 1 1 d .
H36 H 1.380432 0.196675 0.475877 0.061 Uiso 1 1 calc R
C37 C 1.2877(2) 0.27645(15) 0.39609(14) 0.0467(6) Uani 1 1 d .
H37 H 1.357609 0.287387 0.374882 0.056 Uiso 1 1 calc R
C38 C 1.17269(19) 0.31459(13) 0.36613(12) 0.0365(5) Uani 1 1 d .
H38 H 1.164409 0.350845 0.324259 0.044 Uiso 1 1 calc R
Zr51 Zr 0.36337(2) 0.87653(2) 0.21636(2) 0.02036(4) Uani 1 1 d .
Cl51 Cl 0.45371(4) 0.97937(3) 0.16029(2) 0.02701(10) Uani 1 1 d .
Cl52 Cl 0.54267(4) 0.80098(3) 0.28622(3) 0.03158(10) Uani 1 1 d .
Cl53 Cl 0.25743(4) 0.96658(3) 0.29421(2) 0.03022(10) Uani 1 1 d .
P51 P 0.24895(4) 0.77942(3) 0.30446(2) 0.02264(10) Uani 1 1 d .
P52 P 0.16829(4) 0.96077(3) 0.12254(2) 0.02033(9) Uani 1 1 d .
N51 N 0.35744(13) 0.78844(9) 0.15985(8) 0.0218(3) Uani 1 1 d .
C51 C 0.30297(18) 0.68226(11) 0.27666(10) 0.0277(4) Uani 1 1 d .
H51A H 0.393460 0.663894 0.279461 0.033 Uiso 1 1 calc R
H51B H 0.273014 0.642629 0.308069 0.033 Uiso 1 1 calc R
C52 C 0.26186(17) 0.68429(11) 0.20542(10) 0.0259(4) Uani 1 1 d .
C53 C 0.30213(16) 0.72983(10) 0.14908(10) 0.0233(4) Uani 1 1 d .
C54 C 0.28468(18) 0.71508(11) 0.08420(10) 0.0279(4) Uani 1 1 d .
H54 H 0.319391 0.740547 0.046406 0.033 Uiso 1 1 calc R
C55 C 0.2179(2) 0.66413(12) 0.07374(11) 0.0341(5) Uani 1 1 d .
H55 H 0.207182 0.654939 0.029168 0.041 Uiso 1 1 calc R
C56 C 0.1667(2) 0.62661(13) 0.12839(12) 0.0378(5) Uani 1 1 d .
H56 H 0.115455 0.594955 0.121294 0.045 Uiso 1 1 calc R
C57 C 0.19117(19) 0.63584(12) 0.19338(11) 0.0330(5) Uani 1 1 d .
H57 H 0.158770 0.608296 0.230926 0.040 Uiso 1 1 calc R
C58 C 0.08412(17) 0.80067(11) 0.31232(9) 0.0245(4) Uani 1 1 d .
C59 C 0.01212(18) 0.87933(12) 0.31236(10) 0.0285(4) Uani 1 1 d .
H59 H 0.048967 0.921585 0.306702 0.034 Uiso 1 1 calc R
C60 C -0.11341(19) 0.89629(13) 0.32065(11) 0.0340(5) Uani 1 1 d .
H60 H -0.161786 0.949798 0.321993 0.041 Uiso 1 1 calc R
C61 C -0.16791(19) 0.83527(15) 0.32694(11) 0.0380(5) Uani 1 1 d .
H61 H -0.253911 0.847070 0.331708 0.046 Uiso 1 1 calc R
C62 C -0.0976(2) 0.75739(14) 0.32630(11) 0.0385(5) Uani 1 1 d .
H62 H -0.135272 0.715666 0.330160 0.046 Uiso 1 1 calc R
C63 C 0.02782(19) 0.73978(13) 0.32005(10) 0.0323(4) Uani 1 1 d .
H63 H 0.076010 0.685720 0.321023 0.039 Uiso 1 1 calc R
C64 C 0.30363(18) 0.75929(12) 0.39273(10) 0.0286(4) Uani 1 1 d .
C65 C 0.2428(2) 0.80803(14) 0.43784(11) 0.0413(5) Uani 1 1 d .
H65 H 0.169419 0.849523 0.423578 0.050 Uiso 1 1 calc R
C66 C 0.2884(3) 0.79660(17) 0.50372(12) 0.0500(6) Uani 1 1 d .
H66 H 0.246173 0.830296 0.534263 0.060 Uiso 1 1 calc R
C67 C 0.3942(2) 0.73693(18) 0.52487(12) 0.0496(7) Uani 1 1 d .
H67 H 0.425427 0.729355 0.569902 0.059 Uiso 1 1 calc R
C68 C 0.4541(2) 0.68866(19) 0.48116(12) 0.0547(7) Uani 1 1 d .
H68 H 0.527408 0.647345 0.495873 0.066 Uiso 1 1 calc R
C69 C 0.4093(2) 0.69898(16) 0.41503(11) 0.0432(6) Uani 1 1 d .
H69 H 0.451695 0.664387 0.385167 0.052 Uiso 1 1 calc R
C70 C 0.22335(16) 0.91267(11) 0.04780(9) 0.0231(4) Uani 1 1 d .
H70A H 0.187358 0.868319 0.046980 0.028 Uiso 1 1 calc R
H70B H 0.196371 0.952502 0.005673 0.028 Uiso 1 1 calc R
C71 C 0.36107(16) 0.88013(11) 0.05014(9) 0.0224(4) Uani 1 1 d .
C72 C 0.42238(16) 0.81965(11) 0.10406(9) 0.0222(4) Uani 1 1 d .
C73 C 0.55026(17) 0.79285(11) 0.10750(10) 0.0268(4) Uani 1 1 d .
H73 H 0.591166 0.752527 0.144058 0.032 Uiso 1 1 calc R
C74 C 0.61763(18) 0.82494(12) 0.05771(11) 0.0317(4) Uani 1 1 d .
H74 H 0.704458 0.806706 0.060297 0.038 Uiso 1 1 calc R
C75 C 0.55824(18) 0.88345(12) 0.00438(10) 0.0317(4) Uani 1 1 d .
H75 H 0.604368 0.904947 -0.029962 0.038 Uiso 1 1 calc R
C76 C 0.43097(18) 0.91099(11) 0.00082(10) 0.0274(4) Uani 1 1 d .
H76 H 0.391197 0.951531 -0.035882 0.033 Uiso 1 1 calc R
C77 C 0.13876(16) 1.06851(11) 0.09363(10) 0.0228(4) Uani 1 1 d .
C78 C 0.08800(17) 1.10622(11) 0.02943(10) 0.0268(4) Uani 1 1 d .
H78 H 0.069531 1.075221 -0.000886 0.032 Uiso 1 1 calc R
C79 C 0.06418(18) 1.18849(12) 0.00935(11) 0.0308(4) Uani 1 1 d .
H79 H 0.028835 1.213642 -0.034363 0.037 Uiso 1 1 calc R
C80 C 0.09180(19) 1.23384(12) 0.05283(12) 0.0346(5) Uani 1 1 d .
H80 H 0.075986 1.290155 0.038934 0.042 Uiso 1 1 calc R
C81 C 0.1424(2) 1.19737(12) 0.11658(12) 0.0375(5) Uani 1 1 d .
H81 H 0.161561 1.228711 0.146386 0.045 Uiso 1 1 calc R
C82 C 0.16559(18) 1.11484(12) 0.13735(11) 0.0305(4) Uani 1 1 d .
H82 H 0.199718 1.090132 0.181397 0.037 Uiso 1 1 calc R
C83 C 0.01658(16) 0.94737(11) 0.13510(9) 0.0213(4) Uani 1 1 d .
C84 C -0.08817(17) 1.01133(11) 0.13888(9) 0.0248(4) Uani 1 1 d .
H84 H -0.082102 1.064472 0.133544 0.030 Uiso 1 1 calc R
C85 C -0.20114(17) 0.99786(12) 0.15038(10) 0.0290(4) Uani 1 1 d .
H85 H -0.271861 1.041857 0.152680 0.035 Uiso 1 1 calc R
C86 C -0.21141(17) 0.92065(12) 0.15852(10) 0.0296(4) Uani 1 1 d .
H86 H -0.288978 0.911701 0.165883 0.036 Uiso 1 1 calc R
C87 C -0.10771(18) 0.85655(12) 0.15585(10) 0.0275(4) Uani 1 1 d .
H87 H -0.114161 0.803473 0.161684 0.033 Uiso 1 1 calc R
C88 C 0.00522(17) 0.86968(11) 0.14470(9) 0.0239(4) Uani 1 1 d .
H88 H 0.075894 0.825297 0.143561 0.029 Uiso 1 1 calc R

loop_
_atom_site_aniso_label
_atom_site_aniso_U_11
_atom_site_aniso_U_22
_atom_site_aniso_U_33
_atom_site_aniso_U_23
_atom_site_aniso_U_13
_atom_site_aniso_U_12
Zr1 0.01792(8) 0.02489(8) 0.02168(8) -0.00023(6) 0.00261(6) -0.00667(6)
Cl1 0.0208(2) 0.0282(2) 0.0292(2) -0.00123(18) 0.00086(17) -0.00929(17)
Cl2 0.0294(2) 0.0248(2) 0.0319(2) 0.00290(18) -0.00399(19) -0.00708(18)
Cl3 0.0272(2) 0.0454(3) 0.0262(2) -0.0070(2) 0.00592(19) -0.0057(2)
P1 0.0226(2) 0.0239(2) 0.0240(2) -0.00239(19) 0.00165(19) -0.00444(18)
P2 0.0223(2) 0.0236(2) 0.0252(2) -0.00147(19) 0.00274(19) -0.00662(18)
N1 0.0191(8) 0.0291(8) 0.0244(8) -0.0009(7) 0.0026(6) -0.0074(6)
C1 0.0233(9) 0.0277(10) 0.0273(10) -0.0025(8) -0.0005(8) -0.0031(8)
C2 0.0190(9) 0.0239(9) 0.0330(11) -0.0034(8) 0.0024(8) -0.0023(7)
C3 0.0178(9) 0.0211(9) 0.0315(10) 0.0002(8) 0.0024(8) -0.0020(7)
C4 0.0218(9) 0.0302(10) 0.0326(11) 0.0031(8) 0.0032(8) -0.0037(8)
C5 0.0241(10) 0.0322(11) 0.0425(13) 0.0055(9) 0.0083(9) -0.0065(8)
C6 0.0196(10) 0.0332(11) 0.0526(14) -0.0001(10) 0.0009(9) -0.0075(8)
C7 0.0210(9) 0.0300(10) 0.0421(12) -0.0068(9) -0.0028(9) -0.0040(8)
C8 0.0283(10) 0.0277(10) 0.0234(10) -0.0015(8) 0.0038(8) -0.0083(8)
C9 0.0330(11) 0.0267(10) 0.0297(11) 0.0000(8) 0.0026(9) -0.0082(8)
C10 0.0402(12) 0.0249(10) 0.0345(11) 0.0000(9) 0.0068(9) -0.0060(9)
C11 0.0535(14) 0.0296(11) 0.0345(12) -0.0054(9) 0.0059(10) -0.0171(10)
C12 0.0433(13) 0.0485(14) 0.0543(15) -0.0156(12) -0.0060(11) -0.0193(11)
C13 0.0323(11) 0.0367(12) 0.0514(14) -0.0119(10) -0.0032(10) -0.0063(9)
C14 0.0299(10) 0.0284(10) 0.0256(10) -0.0027(8) -0.0003(8) -0.0103(8)
C15 0.0409(12) 0.0295(10) 0.0328(11) -0.0050(9) 0.0080(9) -0.0115(9)
C16 0.0482(13) 0.0386(12) 0.0352(12) -0.0098(10) 0.0133(10) -0.0186(10)
C17 0.0529(14) 0.0419(12) 0.0262(11) -0.0008(9) 0.0034(10) -0.0224(11)
C18 0.0448(13) 0.0356(11) 0.0313(11) 0.0039(9) -0.0022(10) -0.0113(10)
C19 0.0373(12) 0.0333(11) 0.0300(11) -0.0015(9) 0.0026(9) -0.0060(9)
C20 0.0268(10) 0.0273(10) 0.0264(10) 0.0007(8) 0.0045(8) -0.0066(8)
C21 0.0192(9) 0.0298(10) 0.0246(10) -0.0027(8) 0.0057(7) -0.0070(7)
C22 0.0170(8) 0.0288(9) 0.0245(9) -0.0025(8) 0.0052(7) -0.0074(7)
C23 0.0239(10) 0.0291(10) 0.0315(11) -0.0028(8) 0.0092(8) -0.0071(8)
C24 0.0374(11) 0.0323(11) 0.0374(12) -0.0110(9) 0.0132(9) -0.0145(9)
C25 0.0338(11) 0.0463(12) 0.0297(11) -0.0139(10) 0.0086(9) -0.0182(10)
C26 0.0264(10) 0.0393(11) 0.0241(10) -0.0036(8) 0.0049(8) -0.0094(9)
C27 0.0314(10) 0.0247(9) 0.0233(9) 0.0016(8) 0.0021(8) -0.0109(8)
C28 0.0340(11) 0.0305(11) 0.0386(12) -0.0034(9) -0.0031(9) -0.0067(9)
C29 0.0538(15) 0.0256(11) 0.0507(14) -0.0063(10) -0.0049(12) -0.0063(10)
C30 0.0650(16) 0.0360(12) 0.0410(13) -0.0046(10) -0.0013(12) -0.0278(12)
C31 0.0420(13) 0.0474(13) 0.0348(12) -0.0035(10) 0.0021(10) -0.0264(11)
C32 0.0315(11) 0.0343(11) 0.0290(11) -0.0021(9) 0.0039(9) -0.0120(9)
C33 0.0280(10) 0.0283(10) 0.0320(11) -0.0061(8) -0.0027(8) -0.0049(8)
C34 0.0375(12) 0.0456(13) 0.0332(12) -0.0014(10) 0.0003(10) -0.0030(10)
C35 0.0480(15) 0.0526(15) 0.0351(13) -0.0023(11) -0.0093(11) 0.0008(12)
C36 0.0388(13) 0.0512(15) 0.0558(16) -0.0132(13) -0.0184(12) -0.0007(11)
C37 0.0280(12) 0.0438(13) 0.0667(17) -0.0060(12) -0.0075(11) -0.0093(10)
C38 0.0282(11) 0.0314(11) 0.0479(13) -0.0034(10) -0.0024(10) -0.0076(9)
Zr51 0.01558(7) 0.02037(8) 0.02230(8) 0.00308(6) 0.00002(6) -0.00481(6)
Cl51 0.0208(2) 0.0253(2) 0.0327(2) 0.00321(18) 0.00319(18) -0.00838(17)
Cl52 0.0205(2) 0.0322(2) 0.0352(3) 0.0082(2) -0.00652(19) -0.00474(18)
Cl53 0.0301(2) 0.0285(2) 0.0311(2) -0.00202(19) 0.00593(19) -0.00944(19)
P51 0.0209(2) 0.0218(2) 0.0220(2) 0.00355(18) 0.00055(18) -0.00557(18)
P52 0.0150(2) 0.0197(2) 0.0233(2) 0.00126(17) -0.00040(17) -0.00336(17)
N51 0.0187(7) 0.0214(7) 0.0218(8) 0.0027(6) 0.0030(6) -0.0045(6)
C51 0.0284(10) 0.0217(9) 0.0281(10) 0.0050(8) 0.0018(8) -0.0052(8)
C52 0.0248(9) 0.0185(9) 0.0299(10) 0.0013(7) 0.0033(8) -0.0028(7)
C53 0.0184(9) 0.0176(8) 0.0292(10) 0.0005(7) 0.0018(7) -0.0010(7)
C54 0.0297(10) 0.0215(9) 0.0278(10) 0.0007(8) 0.0027(8) -0.0035(8)
C55 0.0381(12) 0.0295(10) 0.0342(11) -0.0059(9) -0.0028(9) -0.0086(9)
C56 0.0389(12) 0.0322(11) 0.0459(13) -0.0043(10) -0.0002(10) -0.0170(10)
C57 0.0339(11) 0.0255(10) 0.0383(12) 0.0016(9) 0.0037(9) -0.0111(9)
C58 0.0232(9) 0.0303(10) 0.0190(9) 0.0022(7) 0.0007(7) -0.0100(8)
C59 0.0253(10) 0.0317(10) 0.0277(10) 0.0000(8) 0.0015(8) -0.0100(8)
C60 0.0264(10) 0.0399(12) 0.0316(11) -0.0014(9) 0.0023(9) -0.0063(9)
C61 0.0257(11) 0.0616(15) 0.0295(11) -0.0055(10) 0.0047(9) -0.0187(10)
C62 0.0384(12) 0.0508(13) 0.0348(12) -0.0048(10) 0.0086(10) -0.0283(11)
C63 0.0350(11) 0.0334(11) 0.0299(11) -0.0003(9) 0.0059(9) -0.0156(9)
C64 0.0260(10) 0.0338(10) 0.0235(10) 0.0085(8) -0.0019(8) -0.0123(8)
C65 0.0445(13) 0.0444(13) 0.0302(12) -0.0017(10) -0.0061(10) -0.0081(11)
C66 0.0575(16) 0.0624(16) 0.0301(12) -0.0036(11) -0.0041(11) -0.0196(13)
C67 0.0365(13) 0.088(2) 0.0254(11) 0.0113(12) -0.0062(10) -0.0316(13)
C68 0.0249(11) 0.088(2) 0.0331(13) 0.0206(13) -0.0031(10) -0.0068(12)
C69 0.0275(11) 0.0602(15) 0.0287(11) 0.0081(10) 0.0015(9) -0.0018(10)
C70 0.0198(9) 0.0222(9) 0.0235(9) 0.0013(7) -0.0010(7) -0.0030(7)
C71 0.0203(9) 0.0221(9) 0.0226(9) -0.0016(7) 0.0020(7) -0.0044(7)
C72 0.0191(9) 0.0215(9) 0.0232(9) 0.0001(7) 0.0044(7) -0.0042(7)
C73 0.0209(9) 0.0246(9) 0.0293(10) 0.0004(8) 0.0024(8) -0.0010(7)
C74 0.0195(9) 0.0362(11) 0.0359(11) -0.0038(9) 0.0079(8) -0.0051(8)
C75 0.0285(10) 0.0358(11) 0.0306(11) -0.0014(9) 0.0100(9) -0.0127(9)
C76 0.0280(10) 0.0271(10) 0.0243(10) 0.0019(8) 0.0034(8) -0.0078(8)
C77 0.0143(8) 0.0226(9) 0.0288(10) 0.0006(7) 0.0016(7) -0.0042(7)
C78 0.0239(9) 0.0251(9) 0.0277(10) -0.0003(8) 0.0015(8) -0.0040(8)
C79 0.0273(10) 0.0270(10) 0.0307(11) 0.0053(8) 0.0044(8) -0.0032(8)
C80 0.0281(10) 0.0220(10) 0.0485(13) 0.0024(9) 0.0028(9) -0.0046(8)
C81 0.0350(12) 0.0264(10) 0.0508(14) -0.0061(10) -0.0066(10) -0.0083(9)
C82 0.0252(10) 0.0262(10) 0.0362(11) 0.0005(8) -0.0051(8) -0.0042(8)
C83 0.0168(8) 0.0251(9) 0.0192(9) 0.0016(7) -0.0016(7) -0.0047(7)
C84 0.0222(9) 0.0231(9) 0.0252(10) 0.0020(7) -0.0001(7) -0.0041(7)
C85 0.0184(9) 0.0334(10) 0.0295(10) 0.0000(8) 0.0012(8) -0.0018(8)
C86 0.0197(9) 0.0401(11) 0.0289(10) -0.0011(9) 0.0013(8) -0.0113(8)
C87 0.0272(10) 0.0299(10) 0.0260(10) 0.0000(8) 0.0001(8) -0.0124(8)
C88 0.0213(9) 0.0232(9) 0.0233(9) 0.0021(7) -0.0020(7) -0.0038(7)

loop_
_atom_type_symbol
_atom_type_description
_atom_type_scat_dispersion_real
_atom_type_scat_dispersion_imag
_atom_type_scat_source
C C 0.0181 0.0091 'International Tables Vol C Tables 4.2.6.8 and 6.1.1.4'
H H 0.0000 0.0000 'International Tables Vol C Tables 4.2.6.8 and 6.1.1.4'
Cl Cl 0.3639 0.7018 'International Tables Vol C Tables 4.2.6.8 and 6.1.1.4'
N N 0.0311 0.0180 'International Tables Vol C Tables 4.2.6.8 and 6.1.1.4'
P P 0.2955 0.4335 'International Tables Vol C Tables 4.2.6.8 and 6.1.1.4'
Zr Zr -0.1862 2.2449 'International Tables Vol C Tables 4.2.6.8 and 6.1.1.4'

loop_
_exptl_crystal_face_index_h
_exptl_crystal_face_index_k
_exptl_crystal_face_index_l
_exptl_crystal_face_perp_dist
0 -6 9 0.0318
-1 9 9 0.0244
-2 5 -9 0.0649
7 3 4 0.0401
-7 -1 -5 0.0603
1 -9 -9 0.0244
-6 3 -1 0.0553
2 -5 -11 0.0492
0 -7 -11 0.0274

loop_
_geom_angle_atom_site_label_1
_geom_angle_atom_site_label_2
_geom_angle_atom_site_label_3
_geom_angle
Cl1 Zr1 Cl3 90.696(16)
Cl1 Zr1 P1 165.968(15)
Cl1 Zr1 P2 85.031(15)
Cl1 Zr1 C22 83.15(4)
Cl2 Zr1 Cl1 92.650(16)
Cl2 Zr1 Cl3 99.654(17)
Cl2 Zr1 P1 80.486(15)
Cl2 Zr1 P2 175.489(16)
Cl2 Zr1 C22 102.62(4)
Cl3 Zr1 P1 78.533(16)
Cl3 Zr1 P2 84.263(16)
Cl3 Zr1 C22 157.12(4)
P1 Zr1 P2 102.595(14)
N1 Zr1 Cl1 116.62(5)
N1 Zr1 Cl2 99.87(4)
N1 Zr1 Cl3 145.36(4)
N1 Zr1 P1 76.83(4)
N1 Zr1 P2 77.81(4)
N1 Zr1 C22 33.47(6)
C22 Zr1 P1 110.21(4)
C22 Zr1 P2 73.28(4)
C1 P1 Zr1 102.48(7)
C8 P1 Zr1 125.76(7)
C8 P1 C1 106.13(9)
C8 P1 C14 100.65(9)
C14 P1 Zr1 116.12(6)
C14 P1 C1 103.47(9)
C20 P2 Zr1 100.57(6)
C27 P2 Zr1 120.13(6)
C27 P2 C20 103.86(9)
C33 P2 Zr1 121.15(7)
C33 P2 C20 105.47(9)
C33 P2 C27 103.39(9)
C3 N1 Zr1 148.39(13)
C3 N1 C22 117.39(14)
C22 N1 Zr1 93.61(10)
P1 C1 H1A 109.0
P1 C1 H1B 109.0
H1A C1 H1B 107.8
C2 C1 P1 113.13(13)
C2 C1 H1A 109.0
C2 C1 H1B 109.0
C3 C2 C1 121.57(17)
C7 C2 C1 118.61(18)
C7 C2 C3 119.45(18)
C2 C3 N1 119.94(16)
C4 C3 N1 121.65(18)
C4 C3 C2 118.40(17)
C3 C4 H4 119.7
C5 C4 C3 120.6(2)
C5 C4 H4 119.7
C4 C5 H5 119.7
C6 C5 C4 120.62(19)
C6 C5 H5 119.7
C5 C6 H6 120.5
C5 C6 C7 119.09(19)
C7 C6 H6 120.5
C2 C7 H7 119.2
C6 C7 C2 121.5(2)
C6 C7 H7 119.2
C9 C8 P1 119.32(15)
C13 C8 P1 121.66(16)
C13 C8 C9 118.73(19)
C8 C9 H9 119.9
C10 C9 C8 120.2(2)
C10 C9 H9 119.9
C9 C10 H10 119.7
C11 C10 C9 120.6(2)
C11 C10 H10 119.7
C10 C11 H11 120.3
C10 C11 C12 119.5(2)
C12 C11 H11 120.3
C11 C12 H12 119.7
C11 C12 C13 120.6(2)
C13 C12 H12 119.7
C8 C13 H13 119.8
C12 C13 C8 120.3(2)
C12 C13 H13 119.8
C15 C14 P1 119.46(16)
C15 C14 C19 118.87(19)
C19 C14 P1 121.67(15)
C14 C15 H15 119.8
C16 C15 C14 120.5(2)
C16 C15 H15 119.8
C15 C16 H16 119.9
C15 C16 C17 120.3(2)
C17 C16 H16 119.9
C16 C17 H17 120.2
C18 C17 C16 119.6(2)
C18 C17 H17 120.2
C17 C18 H18 119.8
C17 C18 C19 120.3(2)
C19 C18 H18 119.8
C14 C19 C18 120.4(2)
C14 C19 H19 119.8
C18 C19 H19 119.8
P2 C20 H20A 109.8
P2 C20 H20B 109.8
H20A C20 H20B 108.3
C21 C20 P2 109.23(12)
C21 C20 H20A 109.8
C21 C20 H20B 109.8
C22 C21 C20 120.37(17)
C26 C21 C20 121.03(18)
C26 C21 C22 118.56(18)
N1 C22 Zr1 52.92(8)
C21 C22 Zr1 107.55(11)
C21 C22 N1 121.90(16)
C23 C22 Zr1 104.45(12)
C23 C22 N1 117.89(17)
C23 C22 C21 120.08(18)
C22 C23 H23 119.9
C24 C23 C22 120.3(2)
C24 C23 H23 119.9
C23 C24 H24 120.1
C25 C24 C23 119.88(19)
C25 C24 H24 120.1
C24 C25 H25 119.9
C24 C25 C26 120.17(19)
C26 C25 H25 119.9
C21 C26 C25 121.0(2)
C21 C26 H26 119.5
C25 C26 H26 119.5
C28 C27 P2 121.56(16)
C28 C27 C32 119.18(18)
C32 C27 P2 119.21(15)
C27 C28 H28 120.0
C29 C28 C27 120.0(2)
C29 C28 H28 120.0
C28 C29 H29 119.9
C30 C29 C28 120.2(2)
C30 C29 H29 119.9
C29 C30 H30 119.9
C29 C30 C31 120.2(2)
C31 C30 H30 119.9
C30 C31 H31 120.0
C32 C31 C30 120.0(2)
C32 C31 H31 120.0
C27 C32 H32 119.8
C31 C32 C27 120.3(2)
C31 C32 H32 119.8
C34 C33 P2 121.61(16)
C38 C33 P2 119.50(17)
C38 C33 C34 118.9(2)
C33 C34 H34 119.8
C35 C34 C33 120.4(2)
C35 C34 H34 119.8
C34 C35 H35 119.8
C36 C35 C34 120.4(2)
C36 C35 H35 119.8
C35 C36 H36 120.2
C37 C36 C35 119.6(2)
C37 C36 H36 120.2
C36 C37 H37 119.7
C36 C37 C38 120.6(2)
C38 C37 H37 119.7
C33 C38 C37 120.2(2)
C33 C38 H38 119.9
C37 C38 H38 119.9
Cl51 Zr51 Cl53 90.048(16)
Cl51 Zr51 P51 166.938(16)
Cl51 Zr51 P52 82.569(14)
Cl51 Zr51 C72 82.38(4)
Cl52 Zr51 Cl51 94.894(16)
Cl52 Zr51 Cl53 99.115(18)
Cl52 Zr51 P51 83.526(15)
Cl52 Zr51 P52 173.966(16)
Cl52 Zr51 C72 100.02(4)
Cl53 Zr51 P51 77.451(14)
Cl53 Zr51 P52 86.391(15)
Cl53 Zr51 C72 159.94(4)
P51 Zr51 P52 100.176(14)
N51 Zr51 Cl51 115.85(4)
N51 Zr51 Cl52 98.27(4)
N51 Zr51 Cl53 147.23(4)
N51 Zr51 P51 77.18(4)
N51 Zr51 P52 78.06(4)
N51 Zr51 C72 33.54(5)
C72 Zr51 P51 110.67(4)
C72 Zr51 P52 74.26(4)
C51 P51 Zr51 103.53(6)
C51 P51 C64 104.48(9)
C58 P51 Zr51 124.28(6)
C58 P51 C51 106.27(9)
C58 P51 C64 103.05(9)
C64 P51 Zr51 113.52(6)
C70 P52 Zr51 99.98(6)
C77 P52 Zr51 119.70(6)
C77 P52 C70 106.12(8)
C77 P52 C83 104.41(8)
C83 P52 Zr51 120.99(6)
C83 P52 C70 103.34(8)
C53 N51 Zr51 147.50(12)
C53 N51 C72 117.40(15)
C72 N51 Zr51 93.22(10)
P51 C51 H51A 108.9
P51 C51 H51B 108.9
H51A C51 H51B 107.7
C52 C51 P51 113.36(13)
C52 C51 H51A 108.9
C52 C51 H51B 108.9
C53 C52 C51 121.11(17)
C57 C52 C51 120.03(17)
C57 C52 C53 118.66(18)
N51 C53 C52 119.56(17)
C54 C53 N51 122.22(16)
C54 C53 C52 118.21(17)
C53 C54 H54 119.3
C55 C54 C53 121.46(18)
C55 C54 H54 119.3
C54 C55 H55 120.1
C54 C55 C56 119.9(2)
C56 C55 H55 120.1
C55 C56 H56 120.4
C57 C56 C55 119.13(19)
C57 C56 H56 120.4
C52 C57 H57 119.0
C56 C57 C52 121.94(19)
C56 C57 H57 119.0
C59 C58 P51 119.51(14)
C59 C58 C63 118.81(18)
C63 C58 P51 121.66(15)
C58 C59 H59 119.9
C60 C59 C58 120.30(18)
C60 C59 H59 119.9
C59 C60 H60 120.0
C61 C60 C59 120.0(2)
C61 C60 H60 120.0
C60 C61 H61 120.0
C62 C61 C60 120.05(19)
C62 C61 H61 120.0
C61 C62 H62 119.9
C61 C62 C63 120.18(19)
C63 C62 H62 119.9
C58 C63 H63 119.7
C62 C63 C58 120.6(2)
C62 C63 H63 119.7
C65 C64 P51 120.06(16)
C69 C64 P51 121.29(17)
C69 C64 C65 118.5(2)
C64 C65 H65 119.8
C64 C65 C66 120.4(2)
C66 C65 H65 119.8
C65 C66 H66 119.9
C67 C66 C65 120.3(2)
C67 C66 H66 119.9
C66 C67 H67 120.2
C68 C67 C66 119.7(2)
C68 C67 H67 120.2
C67 C68 H68 119.6
C67 C68 C69 120.8(2)
C69 C68 H68 119.6
C64 C69 C68 120.2(2)
C64 C69 H69 119.9
C68 C69 H69 119.9
P52 C70 H70A 109.5
P52 C70 H70B 109.5
H70A C70 H70B 108.1
C71 C70 P52 110.80(13)
C71 C70 H70A 109.5
C71 C70 H70B 109.5
C72 C71 C70 120.64(15)
C76 C71 C70 120.96(17)
C76 C71 C72 118.35(17)
N51 C72 Zr51 53.24(8)
C71 C72 Zr51 107.08(11)
C71 C72 N51 121.95(15)
C73 C72 Zr51 103.80(13)
C73 C72 N51 117.74(16)
C73 C72 C71 120.10(16)
C72 C73 H73 119.9
C74 C73 C72 120.29(18)
C74 C73 H73 119.9
C73 C74 H74 120.0
C75 C74 C73 119.92(18)
C75 C74 H74 120.0
C74 C75 H75 119.9
C74 C75 C76 120.21(18)
C76 C75 H75 119.9
C71 C76 C75 121.13(18)
C71 C76 H76 119.4
C75 C76 H76 119.4
C78 C77 P52 121.96(14)
C82 C77 P52 119.14(15)
C82 C77 C78 118.89(17)
C77 C78 H78 119.6
C79 C78 C77 120.71(19)
C79 C78 H78 119.6
C78 C79 H79 120.0
C80 C79 C78 120.0(2)
C80 C79 H79 120.0
C79 C80 H80 120.0
C79 C80 C81 120.02(19)
C81 C80 H80 120.0
C80 C81 H81 119.9
C80 C81 C82 120.3(2)
C82 C81 H81 119.9
C77 C82 C81 120.1(2)
C77 C82 H82 120.0
C81 C82 H82 120.0
C84 C83 P52 122.59(14)
C84 C83 C88 118.43(16)
C88 C83 P52 118.90(13)
C83 C84 H84 119.8
C85 C84 C83 120.50(17)
C85 C84 H84 119.8
C84 C85 H85 119.8
C86 C85 C84 120.43(18)
C86 C85 H85 119.8
C85 C86 H86 120.2
C85 C86 C87 119.56(17)
C87 C86 H86 120.2
C86 C87 H87 119.9
C88 C87 C86 120.20(18)
C88 C87 H87 119.9
C83 C88 H88 119.6
C87 C88 C83 120.86(17)
C87 C88 H88 119.6

loop_
_geom_bond_atom_site_label_1
_geom_bond_atom_site_label_2
_geom_bond_distance
Zr1 Cl1 2.4490(5)
Zr1 Cl2 2.4302(5)
Zr1 Cl3 2.4630(5)
Zr1 P1 2.8245(5)
Zr1 P2 2.8417(5)
Zr1 N1 2.0930(15)
Zr1 C22 2.6182(17)
P1 C1 1.8276(19)
P1 C8 1.8260(19)
P1 C14 1.827(2)
P2 C20 1.8440(19)
P2 C27 1.8237(19)
P2 C33 1.819(2)
N1 C3 1.414(2)
N1 C22 1.447(2)
C1 H1A 0.9900
C1 H1B 0.9900
C1 C2 1.508(3)
C2 C3 1.406(3)
C2 C7 1.391(3)
C3 C4 1.401(3)
C4 H4 0.9500
C4 C5 1.392(3)
C5 H5 0.9500
C5 C6 1.378(3)
C6 H6 0.9500
C6 C7 1.383(3)
C7 H7 0.9500
C8 C9 1.393(3)
C8 C13 1.389(3)
C9 H9 0.9500
C9 C10 1.386(3)
C10 H10 0.9500
C10 C11 1.374(3)
C11 H11 0.9500
C11 C12 1.378(3)
C12 H12 0.9500
C12 C13 1.384(3)
C13 H13 0.9500
C14 C15 1.387(3)
C14 C19 1.388(3)
C15 H15 0.9500
C15 C16 1.384(3)
C16 H16 0.9500
C16 C17 1.385(3)
C17 H17 0.9500
C17 C18 1.373(3)
C18 H18 0.9500
C18 C19 1.389(3)
C19 H19 0.9500
C20 H20A 0.9900
C20 H20B 0.9900
C20 C21 1.503(3)
C21 C22 1.409(3)
C21 C26 1.387(3)
C22 C23 1.394(3)
C23 H23 0.9500
C23 C24 1.385(3)
C24 H24 0.9500
C24 C25 1.383(3)
C25 H25 0.9500
C25 C26 1.390(3)
C26 H26 0.9500
C27 C28 1.392(3)
C27 C32 1.393(3)
C28 H28 0.9500
C28 C29 1.391(3)
C29 H29 0.9500
C29 C30 1.375(4)
C30 H30 0.9500
C30 C31 1.384(3)
C31 H31 0.9500
C31 C32 1.384(3)
C32 H32 0.9500
C33 C34 1.389(3)
C33 C38 1.385(3)
C34 H34 0.9500
C34 C35 1.382(3)
C35 H35 0.9500
C35 C36 1.377(4)
C36 H36 0.9500
C36 C37 1.370(4)
C37 H37 0.9500
C37 C38 1.387(3)
C38 H38 0.9500
Zr51 Cl51 2.4434(4)
Zr51 Cl52 2.4160(5)
Zr51 Cl53 2.4597(5)
Zr51 P51 2.8135(5)
Zr51 P52 2.8311(5)
Zr51 N51 2.0934(15)
Zr51 C72 2.6089(18)
P51 C51 1.8250(19)
P51 C58 1.8200(19)
P51 C64 1.827(2)
P52 C70 1.8512(19)
P52 C77 1.8243(18)
P52 C83 1.8255(18)
N51 C53 1.411(2)
N51 C72 1.444(2)
C51 H51A 0.9900
C51 H51B 0.9900
C51 C52 1.502(3)
C52 C53 1.416(3)
C52 C57 1.391(3)
C53 C54 1.396(3)
C54 H54 0.9500
C54 C55 1.385(3)
C55 H55 0.9500
C55 C56 1.385(3)
C56 H56 0.9500
C56 C57 1.383(3)
C57 H57 0.9500
C58 C59 1.393(3)
C58 C63 1.394(3)
C59 H59 0.9500
C59 C60 1.390(3)
C60 H60 0.9500
C60 C61 1.384(3)
C61 H61 0.9500
C61 C62 1.378(3)
C62 H62 0.9500
C62 C63 1.383(3)
C63 H63 0.9500
C64 C65 1.387(3)
C64 C69 1.380(3)
C65 H65 0.9500
C65 C66 1.389(3)
C66 H66 0.9500
C66 C67 1.370(4)
C67 H67 0.9500
C67 C68 1.358(4)
C68 H68 0.9500
C68 C69 1.392(3)
C69 H69 0.9500
C70 H70A 0.9900
C70 H70B 0.9900
C70 C71 1.509(2)
C71 C72 1.413(3)
C71 C76 1.392(2)
C72 C73 1.399(3)
C73 H73 0.9500
C73 C74 1.388(3)
C74 H74 0.9500
C74 C75 1.382(3)
C75 H75 0.9500
C75 C76 1.393(3)
C76 H76 0.9500
C77 C78 1.394(3)
C77 C82 1.393(3)
C78 H78 0.9500
C78 C79 1.386(3)
C79 H79 0.9500
C79 C80 1.380(3)
C80 H80 0.9500
C80 C81 1.382(3)
C81 H81 0.9500
C81 C82 1.393(3)
C82 H82 0.9500
C83 C84 1.396(3)
C83 C88 1.398(3)
C84 H84 0.9500
C84 C85 1.388(3)
C85 H85 0.9500
C85 C86 1.386(3)
C86 H86 0.9500
C86 C87 1.386(3)
C87 H87 0.9500
C87 C88 1.385(3)
C88 H88 0.9500

loop_
_geom_torsion_atom_site_label_1
_geom_torsion_atom_site_label_2
_geom_torsion_atom_site_label_3
_geom_torsion_atom_site_label_4
_geom_torsion
Zr1 P1 C1 C2 -66.10(14)
Zr1 P1 C8 C9 -37.68(18)
Zr1 P1 C8 C13 148.51(15)
Zr1 P1 C14 C15 90.89(17)
Zr1 P1 C14 C19 -88.60(18)
Zr1 P2 C20 C21 -29.03(14)
Zr1 P2 C27 C28 116.44(16)
Zr1 P2 C27 C32 -61.05(17)
Zr1 P2 C33 C34 153.88(15)
Zr1 P2 C33 C38 -28.37(19)
Zr1 N1 C3 C2 -31.7(3)
Zr1 N1 C3 C4 149.6(2)
Zr1 N1 C22 C21 -88.56(16)
Zr1 N1 C22 C23 87.36(15)
Zr1 C22 C23 C24 -119.63(16)
P1 C1 C2 C3 63.3(2)
P1 C1 C2 C7 -123.70(17)
P1 C8 C9 C10 -173.56(15)
P1 C8 C13 C12 173.97(19)
P1 C14 C15 C16 179.03(17)
P1 C14 C19 C18 -179.41(17)
P2 C20 C21 C22 64.4(2)
P2 C20 C21 C26 -113.08(17)
P2 C27 C28 C29 -178.99(17)
P2 C27 C32 C31 179.71(16)
P2 C33 C34 C35 177.62(18)
P2 C33 C38 C37 -178.17(17)
N1 C3 C4 C5 -176.94(18)
N1 C22 C23 C24 -175.01(16)
C1 P1 C8 C9 -156.73(16)
C1 P1 C8 C13 29.5(2)
C1 P1 C14 C15 -157.71(17)
C1 P1 C14 C19 22.81(19)
C1 C2 C3 N1 -12.4(3)
C1 C2 C3 C4 166.28(17)
C1 C2 C7 C6 -169.15(18)
C2 C3 C4 C5 4.4(3)
C3 N1 C22 Zr1 173.56(18)
C3 N1 C22 C21 85.0(2)
C3 N1 C22 C23 -99.08(19)
C3 C2 C7 C6 4.0(3)
C3 C4 C5 C6 0.8(3)
C4 C5 C6 C7 -3.6(3)
C5 C6 C7 C2 1.2(3)
C7 C2 C3 N1 174.59(17)
C7 C2 C3 C4 -6.7(3)
C8 P1 C1 C2 67.30(16)
C8 P1 C14 C15 -48.09(18)
C8 P1 C14 C19 132.42(18)
C8 C9 C10 C11 -1.0(3)
C9 C8 C13 C12 0.1(3)
C9 C10 C11 C12 1.1(3)
C10 C11 C12 C13 -0.5(4)
C11 C12 C13 C8 -0.1(4)
C13 C8 C9 C10 0.4(3)
C14 P1 C1 C2 172.79(14)
C14 P1 C8 C9 95.75(17)
C14 P1 C8 C13 -78.06(19)
C14 C15 C16 C17 0.3(3)
C15 C14 C19 C18 1.1(3)
C15 C16 C17 C18 1.2(3)
C16 C17 C18 C19 -1.6(3)
C17 C18 C19 C14 0.4(3)
C19 C14 C15 C16 -1.5(3)
C20 P2 C27 C28 -132.35(17)
C20 P2 C27 C32 50.16(18)
C20 P2 C33 C34 40.9(2)
C20 P2 C33 C38 -141.31(17)
C20 C21 C22 Zr1 -59.67(18)
C20 C21 C22 N1 -2.9(3)
C20 C21 C22 C23 -178.72(16)
C20 C21 C26 C25 177.95(17)
C21 C22 C23 C24 1.0(3)
C22 N1 C3 C2 160.59(17)
C22 N1 C3 C4 -18.1(3)
C22 C21 C26 C25 0.4(3)
C22 C23 C24 C25 0.0(3)
C23 C24 C25 C26 -0.8(3)
C24 C25 C26 C21 0.5(3)
C26 C21 C22 Zr1 117.89(15)
C26 C21 C22 N1 174.66(16)
C26 C21 C22 C23 -1.2(3)
C27 P2 C20 C21 -153.92(14)
C27 P2 C33 C34 -67.81(19)
C27 P2 C33 C38 109.95(17)
C27 C28 C29 C30 -0.2(4)
C28 C27 C32 C31 2.2(3)
C28 C29 C30 C31 1.3(4)
C29 C30 C31 C32 -0.7(4)
C30 C31 C32 C27 -1.1(3)
C32 C27 C28 C29 -1.5(3)
C33 P2 C20 C21 97.67(15)
C33 P2 C27 C28 -22.41(19)
C33 P2 C27 C32 160.11(16)
C33 C34 C35 C36 0.1(4)
C34 C33 C38 C37 -0.4(3)
C34 C35 C36 C37 0.4(4)
C35 C36 C37 C38 -0.9(4)
C36 C37 C38 C33 0.9(4)
C38 C33 C34 C35 -0.1(3)
Zr51 P51 C51 C52 -63.94(14)
Zr51 P51 C58 C59 -40.91(18)
Zr51 P51 C58 C63 140.71(14)
Zr51 P51 C64 C65 93.50(17)
Zr51 P51 C64 C69 -82.62(18)
Zr51 P52 C70 C71 -25.86(13)
Zr51 P52 C77 C78 150.24(13)
Zr51 P52 C77 C82 -30.95(17)
Zr51 P52 C83 C84 123.18(14)
Zr51 P52 C83 C88 -53.56(16)
Zr51 N51 C53 C52 -35.6(3)
Zr51 N51 C53 C54 144.02(19)
Zr51 N51 C72 C71 -88.06(17)
Zr51 N51 C72 C73 86.76(16)
Zr51 C72 C73 C74 -120.04(17)
P51 C51 C52 C53 65.1(2)
P51 C51 C52 C57 -120.25(17)
P51 C58 C59 C60 -177.80(16)
P51 C58 C63 C62 179.64(16)
P51 C64 C65 C66 -175.57(19)
P51 C64 C69 C68 175.20(19)
P52 C70 C71 C72 61.7(2)
P52 C70 C71 C76 -115.76(17)
P52 C77 C78 C79 178.63(14)
P52 C77 C82 C81 -179.26(16)
P52 C83 C84 C85 -178.20(15)
P52 C83 C88 C87 178.62(15)
N51 C53 C54 C55 -172.45(18)
N51 C72 C73 C74 -175.49(17)
C51 P51 C58 C59 -160.51(15)
C51 P51 C58 C63 21.12(19)
C51 P51 C64 C65 -154.42(17)
C51 P51 C64 C69 29.5(2)
C51 C52 C53 N51 -15.0(3)
C51 C52 C53 C54 165.39(17)
C51 C52 C57 C56 -170.14(19)
C52 C53 C54 C55 7.2(3)
C53 N51 C72 Zr51 168.71(17)
C53 N51 C72 C71 80.7(2)
C53 N51 C72 C73 -104.5(2)
C53 C52 C57 C56 4.7(3)
C53 C54 C55 C56 0.0(3)
C54 C55 C56 C57 -5.0(3)
C55 C56 C57 C52 2.6(3)
C57 C52 C53 N51 170.27(17)
C57 C52 C53 C54 -9.4(3)
C58 P51 C51 C52 68.42(15)
C58 P51 C64 C65 -43.52(19)
C58 P51 C64 C69 140.36(18)
C58 C59 C60 C61 -1.9(3)
C59 C58 C63 C62 1.3(3)
C59 C60 C61 C62 1.2(3)
C60 C61 C62 C63 0.6(3)
C61 C62 C63 C58 -1.9(3)
C63 C58 C59 C60 0.6(3)
C64 P51 C51 C52 176.97(13)
C64 P51 C58 C59 89.92(17)
C64 P51 C58 C63 -88.46(17)
C64 C65 C66 C67 0.0(4)
C65 C64 C69 C68 -1.0(3)
C65 C66 C67 C68 -0.3(4)
C66 C67 C68 C69 -0.1(4)
C67 C68 C69 C64 0.7(4)
C69 C64 C65 C66 0.7(3)
C70 P52 C77 C78 38.37(17)
C70 P52 C77 C82 -142.82(15)
C70 P52 C83 C84 -126.32(16)
C70 P52 C83 C88 56.94(16)
C70 C71 C72 Zr51 -58.95(18)
C70 C71 C72 N51 -2.1(3)
C70 C71 C72 C73 -176.76(17)
C70 C71 C76 C75 177.29(18)
C71 C72 C73 C74 -0.6(3)
C72 N51 C53 C52 165.72(16)
C72 N51 C53 C54 -14.7(2)
C72 C71 C76 C75 -0.3(3)
C72 C73 C74 C75 -0.2(3)
C73 C74 C75 C76 0.7(3)
C74 C75 C76 C71 -0.5(3)
C76 C71 C72 Zr51 118.60(15)
C76 C71 C72 N51 175.49(17)
C76 C71 C72 C73 0.8(3)
C77 P52 C70 C71 99.21(13)
C77 P52 C83 C84 -15.50(18)
C77 P52 C83 C88 167.76(15)
C77 C78 C79 C80 0.6(3)
C78 C77 C82 C81 -0.4(3)
C78 C79 C80 C81 -0.4(3)
C79 C80 C81 C82 -0.2(3)
C80 C81 C82 C77 0.6(3)
C82 C77 C78 C79 -0.2(3)
C83 P52 C70 C71 -151.24(13)
C83 P52 C77 C78 -70.43(16)
C83 P52 C77 C82 108.38(15)
C83 C84 C85 C86 0.2(3)
C84 C83 C88 C87 1.7(3)
C84 C85 C86 C87 0.7(3)
C85 C86 C87 C88 -0.4(3)
C86 C87 C88 C83 -0.8(3)
C88 C83 C84 C85 -1.4(3)

loop_
_exptl_oxdiff_crystal_face_indexfrac_h
_exptl_oxdiff_crystal_face_indexfrac_k
_exptl_oxdiff_crystal_face_indexfrac_l
_exptl_oxdiff_crystal_face_x
_exptl_oxdiff_crystal_face_y
_exptl_oxdiff_crystal_face_z
0.0015 -5.9909 9.0131 -0.0327 -0.5044 0.8282
-0.9987 9.0050 8.9932 -1.0325 0.0568 -0.0363
-2.0007 4.9898 -9.0169 -0.0080 0.2718 -0.9578
6.9978 3.0073 4.0166 -0.0088 0.6846 0.7100
-6.9980 -1.0086 -5.0196 -0.0718 -0.5703 -0.8708
0.9987 -9.0050 -8.9932 1.0325 -0.0568 0.0363
-6.0000 2.9999 -1.0004 -0.4570 -0.4091 -0.7554
2.0000 -5.0000 -11.0000 0.9231 0.2669 -0.1950
0.0000 -7.0001 -11.0000 0.9453 -0.0095 -0.2730
